data_1008841
loop_
_publ_author_name
'Obradors, X'
'Collomb, A'
'Pernet, M'
'Samaras, D'
'Joubert, J C'

_publ_section_title
;
X-ray analysis of the structural and dynamic properties of Ba Fe12 O19
hexagonal ferrite at room temperature
;
_journal_coden_ASTM JSSCBI
_journal_name_full 'Journal of Solid State Chemistry'
_journal_page_first 171
_journal_page_last 181
_journal_paper_doi 10.1016/0022-4596(85)90054-4
_journal_volume 56
_journal_year 1985
_chemical_formula_structural 'Ba Fe12 O19'
_chemical_formula_sum 'Ba Fe12 O19'
_chemical_name_systematic 'Barium dodecairon(III) oxide'
_space_group_IT_number 194
_symmetry_cell_setting hexagonal
_symmetry_Int_Tables_number 194
_symmetry_space_group_name_Hall '-P 6c 2c'
_symmetry_space_group_name_H-M 'P 63/m m c'
_cell_angle_alpha 90
_cell_angle_beta 90
_cell_angle_gamma 120
_cell_formula_units_Z 2
_cell_length_a 5.8920(1)
_cell_length_b 5.8920(1)
_cell_length_c 23.183(1)
_cell_volume 697.0
_refine_ls_R_factor_all 0.016
_cod_database_code 1008841

loop_
_symmetry_equiv_pos_as_xyz
x,y,z
-y,x-y,z
y-x,-x,z
-y,-x,z
y-x,y,z
x,x-y,z
-x,-y,-z
y,y-x,-z
x-y,x,-z
y,x,-z
x-y,-y,-z
-x,y-x,-z
-x,-y,1/2+z
y,y-x,1/2+z
x-y,x,1/2+z
y,x,1/2+z
x-y,-y,1/2+z
-x,y-x,1/2+z
x,y,1/2-z
-y,x-y,1/2-z
y-x,-x,1/2-z
-y,-x,1/2-z
y-x,y,1/2-z
x,x-y,1/2-z

loop_
_atom_site_label
_atom_site_type_symbol
_atom_site_symmetry_multiplicity
_atom_site_Wyckoff_symbol
_atom_site_fract_x
_atom_site_fract_y
_atom_site_fract_z
_atom_site_occupancy
_atom_site_attached_hydrogens
_atom_site_calc_flag
Ba1 Ba2+ 2 d 0.6667 0.3333 0.25 1. 0 d
Fe1 Fe3+ 2 a 0. 0. 0. 1. 0 d
Fe2 Fe3+ 4 e 0. 0. 0.25733(4) 0.5 0 d
Fe3 Fe3+ 4 f 0.3333 0.6667 0.02713(2) 1. 0 d
Fe4 Fe3+ 4 f 0.3333 0.6667 0.19030(2) 1. 0 d
Fe5 Fe3+ 12 k 0.16868 0.33735(7) -0.10825(1) 1. 0 d
O1 O2- 4 e 0. 0. 0.15094(13) 1. 0 d
O2 O2- 4 f 0.3333 0.6667 -0.05454(12) 1. 0 d
O3 O2- 6 h 0.18213 0.36426(47) 0.25 1. 0 d
O4 O2- 12 k 0.15647 0.31294(35) 0.05192(8) 1. 0 d
O5 O2- 12 k 0.5026 0.00520(34) 0.14957(8) 1. 0 d

loop_
_atom_type_symbol
_atom_type_oxidation_number
Ba2+ 2.000
Fe3+ 3.000
O2- -2.000
